data_4000260
_journal_name_full 'Chemistry of Materials'
_journal_paper_doi 10.1021/cm021715z
_journal_year 2003
_chemical_formula_sum 'C44 H30 Si'
_chemical_formula_weight 586.77
_space_group_IT_number 14
_symmetry_cell_setting monoclinic
_symmetry_space_group_name_Hall '-P 2ybc'
_symmetry_space_group_name_H-M 'P 1 21/c 1'
_atom_sites_solution_hydrogens geom
_atom_sites_solution_primary direct
_atom_sites_solution_secondary difmap
_cell_angle_alpha 90.00
_cell_angle_beta 119.00
_cell_angle_gamma 90.00
_cell_formula_units_Z 4
_cell_length_a 10.792(2)
_cell_length_b 30.856(7)
_cell_length_c 11.130(3)
_cell_measurement_reflns_used ?
_cell_measurement_temperature 293(2)
_cell_measurement_theta_max ?
_cell_measurement_theta_min ?
_cell_volume 3241.5(12)
_diffrn_ambient_temperature 293(2)
_diffrn_radiation_monochromator graphite
_diffrn_radiation_source 'fine-focus sealed tube'
_diffrn_radiation_type MoK\a
_diffrn_radiation_wavelength 0.71073
_diffrn_reflns_av_R_equivalents 0.0534
_diffrn_reflns_av_sigmaI/netI 0.0666
_diffrn_reflns_limit_h_max 12
_diffrn_reflns_limit_h_min -13
_diffrn_reflns_limit_k_max 37
_diffrn_reflns_limit_k_min -38
_diffrn_reflns_limit_l_max 13
_diffrn_reflns_limit_l_min -6
_diffrn_reflns_number 17359
_diffrn_reflns_theta_max 26.00
_diffrn_reflns_theta_min 2.19
_exptl_absorpt_coefficient_mu 0.103
_exptl_absorpt_correction_T_max 1.00
_exptl_absorpt_correction_T_min 0.63
_exptl_absorpt_correction_type empirical
_exptl_crystal_colour Fluorescent
_exptl_crystal_density_diffrn 1.202
_exptl_crystal_density_meas ?
_exptl_crystal_density_method 'not measured'
_exptl_crystal_description Block
_exptl_crystal_F_000 1232
_exptl_crystal_size_max 0.5
_exptl_crystal_size_mid 0.4
_exptl_crystal_size_min 0.15
_refine_ls_extinction_coef ?
_refine_ls_extinction_method none
_refine_ls_goodness_of_fit_ref 0.983
_refine_ls_hydrogen_treatment mixed
_refine_ls_matrix_type full
_refine_ls_number_parameters 406
_refine_ls_number_reflns 6342
_refine_ls_number_restraints 0
_refine_ls_restrained_S_all 0.983
_refine_ls_R_factor_all 0.0660
_refine_ls_R_factor_gt 0.0483
_refine_ls_shift/su_max 0.002
_refine_ls_shift/su_mean 0.000
_refine_ls_structure_factor_coef Fsqd
_refine_ls_weighting_details 'calc w=1/[\s^2^(Fo^2^)+(0.0600P)^2^+0.0000P] where P=(Fo^2^+2Fc^2^)/3'
_refine_ls_weighting_scheme calc
_refine_ls_wR_factor_gt 0.1128
_refine_ls_wR_factor_ref 0.1185
_reflns_number_gt 4756
_reflns_number_total 6342
_reflns_threshold_expression >2sigma(I)
_cod_depositor_comments
;
The following automatic conversions were performed:
'_symmetry_cell_setting' value 'Monoclinic' changed to 'monoclinic'
according to '/home/saulius/struct/CIF-dictionaries/cif_core.dic'
dictionary named 'cif_core.dic' version 2.4.1 from
2010-06-29.

'_exptl_absorpt_correction_type' value 'Empirical' changed to
'empirical' according to
'/home/saulius/struct/CIF-dictionaries/cif_core.dic' dictionary named
'cif_core.dic' version 2.4.1 from 2010-06-29.

Automatic conversion script
Id: cif_fix_enum 1527 2010-12-29 10:47:43Z saulius 
;
_cod_original_sg_symbol_H-M P2(1)/c
_cod_database_code 4000260

loop_
_symmetry_equiv_pos_as_xyz
'x, y, z'
'-x, y+1/2, -z+1/2'
'-x, -y, -z'
'x, -y-1/2, z-1/2'

loop_
_atom_site_label
_atom_site_type_symbol
_atom_site_fract_x
_atom_site_fract_y
_atom_site_fract_z
_atom_site_U_iso_or_equiv
_atom_site_adp_type
_atom_site_occupancy
_atom_site_symmetry_multiplicity
_atom_site_calc_flag
_atom_site_refinement_flags
_atom_site_disorder_assembly
_atom_site_disorder_group
Si1 Si 0.27879(5) 0.612879(15) 0.59968(5) 0.01593(13) Uani 1 1 d . . .
C1 C 0.42856(18) 0.63219(5) 0.75860(19) 0.0195(4) Uani 1 1 d . . .
C2 C 0.52206(19) 0.64578(5) 0.8656(2) 0.0240(4) Uani 1 1 d . . .
C3 C 0.11960(18) 0.62705(5) 0.60864(17) 0.0185(4) Uani 1 1 d . . .
C4 C 0.01377(18) 0.63911(5) 0.61105(18) 0.0197(4) Uani 1 1 d . . .
C10 C 0.27708(17) 0.55450(5) 0.55309(18) 0.0176(4) Uani 1 1 d . . .
C11 C 0.26826(17) 0.51785(5) 0.63499(18) 0.0186(4) Uani 1 1 d . . .
C12 C 0.3239(2) 0.52268(6) 0.7759(2) 0.0286(5) Uani 1 1 d . . .
H12A H 0.3684 0.5486 0.8164 0.034 Uiso 1 1 calc R . .
C13 C 0.3159(2) 0.49045(6) 0.8587(2) 0.0341(5) Uani 1 1 d . . .
H13A H 0.3536 0.4951 0.9525 0.041 Uiso 1 1 calc R . .
C14 C 0.2519(2) 0.45153(6) 0.8016(2) 0.0270(4) Uani 1 1 d . . .
H14A H 0.2477 0.4294 0.8561 0.032 Uiso 1 1 calc R . .
C15 C 0.1943(3) 0.44620(6) 0.6618(2) 0.0410(6) Uani 1 1 d . . .
H15A H 0.1497 0.4202 0.6220 0.049 Uiso 1 1 calc R . .
C16 C 0.2011(3) 0.47836(6) 0.5794(2) 0.0398(6) Uani 1 1 d . . .
H16A H 0.1603 0.4738 0.4852 0.048 Uiso 1 1 calc R . .
C20 C 0.26759(17) 0.55465(5) 0.42627(18) 0.0186(4) Uani 1 1 d . . .
C21 C 0.23926(19) 0.51656(5) 0.33213(18) 0.0195(4) Uani 1 1 d . . .
C22 C 0.0997(2) 0.50543(6) 0.24190(19) 0.0265(4) Uani 1 1 d . . .
H22A H 0.0265 0.5202 0.2456 0.032 Uiso 1 1 calc R . .
C23 C 0.0683(2) 0.47264(6) 0.1463(2) 0.0317(5) Uani 1 1 d . . .
H23A H -0.0256 0.4651 0.0878 0.038 Uiso 1 1 calc R . .
C24 C 0.1763(2) 0.45103(6) 0.1377(2) 0.0335(5) Uani 1 1 d . . .
H24A H 0.1552 0.4294 0.0724 0.040 Uiso 1 1 calc R . .
C25 C 0.3150(2) 0.46183(6) 0.2265(2) 0.0308(5) Uani 1 1 d . . .
H25A H 0.3879 0.4472 0.2217 0.037 Uiso 1 1 calc R . .
C26 C 0.3465(2) 0.49430(6) 0.32275(19) 0.0252(4) Uani 1 1 d . . .
H26A H 0.4407 0.5014 0.3820 0.030 Uiso 1 1 calc R . .
C30 C 0.27238(18) 0.59843(6) 0.36671(18) 0.0198(4) Uani 1 1 d . . .
C31 C 0.26503(19) 0.60019(6) 0.22931(18) 0.0207(4) Uani 1 1 d . . .
C32 C 0.1439(2) 0.61598(6) 0.11696(19) 0.0266(4) Uani 1 1 d . . .
H32A H 0.0667 0.6241 0.1275 0.032 Uiso 1 1 calc R . .
C33 C 0.1360(2) 0.61981(6) -0.0109(2) 0.0305(5) Uani 1 1 d . . .
H33A H 0.0549 0.6312 -0.0846 0.037 Uiso 1 1 calc R . .
C34 C 0.2487(2) 0.60670(6) -0.0288(2) 0.0312(5) Uani 1 1 d . . .
H34A H 0.2436 0.6092 -0.1143 0.037 Uiso 1 1 calc R . .
C35 C 0.3684(2) 0.58988(6) 0.0807(2) 0.0282(5) Uani 1 1 d . . .
H35A H 0.4435 0.5805 0.0686 0.034 Uiso 1 1 calc R . .
C36 C 0.3773(2) 0.58697(6) 0.20929(19) 0.0245(4) Uani 1 1 d . . .
H36A H 0.4593 0.5761 0.2830 0.029 Uiso 1 1 calc R . .
C40 C 0.27669(18) 0.63400(5) 0.44153(18) 0.0194(4) Uani 1 1 d . . .
C41 C 0.27908(19) 0.68015(6) 0.40702(18) 0.0215(4) Uani 1 1 d . . .
C42 C 0.3381(2) 0.69565(6) 0.3267(2) 0.0305(5) Uani 1 1 d . . .
H42A H 0.3768 0.6761 0.2905 0.037 Uiso 1 1 calc R . .
C43 C 0.3394(2) 0.73930(7) 0.3007(2) 0.0365(5) Uani 1 1 d . . .
H43A H 0.3804 0.7489 0.2487 0.044 Uiso 1 1 calc R . .
C44 C 0.2801(2) 0.76900(6) 0.3515(2) 0.0371(5) Uani 1 1 d . . .
H44A H 0.2786 0.7983 0.3315 0.045 Uiso 1 1 calc R . .
C45 C 0.2231(2) 0.75481(6) 0.4322(2) 0.0341(5) Uani 1 1 d . . .
H45A H 0.1844 0.7747 0.4676 0.041 Uiso 1 1 calc R . .
C46 C 0.2237(2) 0.71088(6) 0.46053(19) 0.0262(4) Uani 1 1 d . . .
H46A H 0.1865 0.7018 0.5162 0.031 Uiso 1 1 calc R . .
C51 C 0.6309(2) 0.66062(6) 0.9991(2) 0.0333(5) Uani 1 1 d . . .
C52 C 0.7683(2) 0.66649(7) 1.0248(3) 0.0532(7) Uani 1 1 d . . .
H52A H 0.7922 0.6624 0.9557 0.064 Uiso 1 1 calc R . .
C53 C 0.8729(2) 0.67891(7) 1.1595(3) 0.0587(8) Uani 1 1 d . . .
H53A H 0.9658 0.6837 1.1788 0.070 Uiso 1 1 calc R . .
C54 C 0.8364(3) 0.68379(8) 1.2601(3) 0.0565(8) Uani 1 1 d . . .
H54A H 0.9070 0.6905 1.3485 0.068 Uiso 1 1 calc R . .
C55 C 0.7003(3) 0.67919(8) 1.2362(3) 0.0592(8) Uani 1 1 d . . .
H55A H 0.6776 0.6836 1.3059 0.071 Uiso 1 1 calc R . .
C56 C 0.5970(3) 0.66770(7) 1.1046(2) 0.0452(6) Uani 1 1 d . . .
H56A H 0.5036 0.6646 1.0860 0.054 Uiso 1 1 calc R . .
C61 C -0.11101(18) 0.65413(6) 0.61332(18) 0.0210(4) Uani 1 1 d . . .
C62 C -0.1361(2) 0.69821(7) 0.6137(3) 0.0425(6) Uani 1 1 d . . .
H62A H -0.0711 0.7181 0.6140 0.051 Uiso 1 1 calc R . .
C63 C -0.2576(2) 0.71268(7) 0.6135(3) 0.0531(7) Uani 1 1 d . . .
H63A H -0.2755 0.7423 0.6107 0.064 Uiso 1 1 calc R . .
C64 C -0.3525(2) 0.68342(7) 0.6175(2) 0.0401(6) Uani 1 1 d . . .
H64A H -0.4315 0.6932 0.6223 0.048 Uiso 1 1 calc R . .
C65 C -0.3294(2) 0.64000(7) 0.6142(2) 0.0402(6) Uani 1 1 d . . .
H65A H -0.3946 0.6202 0.6140 0.048 Uiso 1 1 calc R . .
C66 C -0.2103(2) 0.62518(6) 0.6112(2) 0.0320(5) Uani 1 1 d . . .
H66A H -0.1966 0.5955 0.6077 0.038 Uiso 1 1 calc R . .

loop_
_atom_site_aniso_label
_atom_site_aniso_U_11
_atom_site_aniso_U_22
_atom_site_aniso_U_33
_atom_site_aniso_U_23
_atom_site_aniso_U_13
_atom_site_aniso_U_12
Si1 0.0166(2) 0.0170(2) 0.0153(3) -0.0013(2) 0.0085(2) -0.00024(19)
C1 0.0181(9) 0.0179(9) 0.0257(11) 0.0001(8) 0.0132(8) 0.0012(7)
C2 0.0200(9) 0.0159(9) 0.0303(11) -0.0004(8) 0.0077(9) 0.0016(7)
C3 0.0189(9) 0.0185(9) 0.0163(10) -0.0018(7) 0.0070(8) -0.0022(7)
C4 0.0200(9) 0.0204(9) 0.0153(9) -0.0009(7) 0.0060(7) -0.0012(7)
C10 0.0153(8) 0.0186(9) 0.0182(10) -0.0019(7) 0.0075(7) 0.0012(7)
C11 0.0172(9) 0.0183(9) 0.0218(10) -0.0009(7) 0.0108(8) 0.0035(7)
C12 0.0382(11) 0.0223(10) 0.0241(11) -0.0040(8) 0.0142(9) -0.0101(8)
C13 0.0432(12) 0.0335(11) 0.0209(11) 0.0012(9) 0.0118(9) -0.0087(9)
C14 0.0301(10) 0.0224(10) 0.0312(12) 0.0076(9) 0.0171(9) 0.0035(8)
C15 0.0659(16) 0.0210(10) 0.0362(13) -0.0047(9) 0.0248(12) -0.0130(10)
C16 0.0656(16) 0.0278(11) 0.0242(12) -0.0056(9) 0.0203(11) -0.0120(10)
C20 0.0157(8) 0.0207(9) 0.0192(10) -0.0020(7) 0.0083(7) 0.0015(7)
C21 0.0257(9) 0.0193(9) 0.0150(9) 0.0005(7) 0.0111(8) 0.0028(7)
C22 0.0250(10) 0.0256(10) 0.0254(11) -0.0009(8) 0.0096(8) 0.0041(8)
C23 0.0324(11) 0.0284(10) 0.0234(11) -0.0042(9) 0.0049(9) -0.0012(9)
C24 0.0521(14) 0.0245(10) 0.0253(11) -0.0092(9) 0.0200(10) -0.0019(9)
C25 0.0406(12) 0.0249(10) 0.0361(12) -0.0027(9) 0.0259(10) 0.0051(9)
C26 0.0266(10) 0.0237(10) 0.0269(11) -0.0012(8) 0.0141(9) 0.0023(8)
C30 0.0178(9) 0.0237(9) 0.0187(10) 0.0002(8) 0.0094(8) 0.0012(7)
C31 0.0268(10) 0.0184(9) 0.0189(10) -0.0019(7) 0.0128(8) -0.0012(7)
C32 0.0269(10) 0.0299(10) 0.0229(11) -0.0027(8) 0.0118(9) 0.0016(8)
C33 0.0329(11) 0.0333(11) 0.0195(11) 0.0025(9) 0.0082(9) -0.0007(9)
C34 0.0456(13) 0.0334(11) 0.0193(11) -0.0026(9) 0.0194(10) -0.0073(9)
C35 0.0359(12) 0.0284(11) 0.0309(12) -0.0018(9) 0.0245(10) -0.0006(9)
C36 0.0290(10) 0.0229(10) 0.0242(11) 0.0012(8) 0.0150(9) 0.0015(8)
C40 0.0201(9) 0.0222(9) 0.0188(10) 0.0004(8) 0.0118(8) 0.0004(7)
C41 0.0244(10) 0.0222(9) 0.0147(10) -0.0005(8) 0.0069(8) -0.0027(8)
C42 0.0425(12) 0.0275(11) 0.0281(12) 0.0009(9) 0.0223(10) -0.0032(9)
C43 0.0487(13) 0.0350(12) 0.0294(12) 0.0052(10) 0.0217(11) -0.0105(10)
C44 0.0495(14) 0.0221(10) 0.0316(13) 0.0041(9) 0.0132(11) -0.0058(9)
C45 0.0453(13) 0.0210(10) 0.0369(13) -0.0015(9) 0.0207(11) -0.0014(9)
C46 0.0320(11) 0.0241(10) 0.0251(11) -0.0011(8) 0.0159(9) -0.0035(8)
C51 0.0260(11) 0.0155(9) 0.0385(13) -0.0013(9) 0.0000(9) -0.0002(8)
C52 0.0248(12) 0.0415(13) 0.0719(19) -0.0294(13) 0.0066(12) 0.0033(10)
C53 0.0253(12) 0.0403(14) 0.075(2) -0.0201(14) -0.0038(13) 0.0114(10)
C54 0.0495(16) 0.0357(13) 0.0475(17) 0.0031(12) -0.0057(13) 0.0020(12)
C55 0.0684(19) 0.0531(16) 0.0311(14) 0.0037(12) 0.0043(13) -0.0279(13)
C56 0.0534(15) 0.0410(13) 0.0235(13) 0.0012(10) 0.0047(11) -0.0224(11)
C61 0.0152(9) 0.0253(10) 0.0188(10) -0.0015(8) 0.0054(8) 0.0019(7)
C62 0.0279(11) 0.0284(11) 0.0736(18) -0.0159(11) 0.0265(12) -0.0078(9)
C63 0.0345(13) 0.0301(12) 0.095(2) -0.0189(13) 0.0320(14) 0.0017(10)
C64 0.0215(10) 0.0425(13) 0.0583(16) -0.0091(11) 0.0210(11) 0.0033(9)
C65 0.0292(11) 0.0375(12) 0.0644(16) -0.0010(11) 0.0310(11) -0.0024(9)
C66 0.0299(11) 0.0250(10) 0.0482(14) 0.0021(9) 0.0245(10) 0.0024(8)
